data_7123420
loop_
_publ_author_name
'Sasaki, Hiroshi'
'Imoto, Hiroaki'
'Kitao, Takashi'
'Uemura, Takashi'
'Yumura, Takashi'
'Naka, Kensuke'

_publ_section_title
;
 Fluorinated Porous Molecular Crystals: Vapor-Triggered On-Off Switching
 of Luminescence and Porosity
;
_journal_name_full 'Chemical Communications'
_journal_paper_doi 10.1039/C9CC02309G
_journal_year 2019
_chemical_formula_moiety 'C36 H16 As2 F10 I2 Pt'
_chemical_formula_sum 'C36 H16 As2 F10 I2 Pt'
_chemical_formula_weight 1237.25
_space_group_crystal_system trigonal
_space_group_IT_number 148
_space_group_name_Hall '-R 3'
_space_group_name_H-M_alt 'R -3 :H'
_symmetry_space_group_name_Hall '-R 3'
_symmetry_space_group_name_H-M 'R -3 :H'
_atom_sites_solution_hydrogens geom
_atom_sites_solution_primary direct
_atom_sites_solution_secondary difmap
_audit_update_record
;
2019-02-18 deposited with the CCDC.    2019-05-09 downloaded from the CCDC.
;
_cell_angle_alpha 90.0000
_cell_angle_beta 90.0000
_cell_angle_gamma 120.0000
_cell_formula_units_Z 9
_cell_length_a 34.320(3)
_cell_length_b 34.320(3)
_cell_length_c 8.6005(10)
_cell_measurement_reflns_used 7893
_cell_measurement_temperature 273
_cell_measurement_theta_max 27.49
_cell_measurement_theta_min 3.14
_cell_volume 8773.0(15)
_computing_cell_refinement DTREK
_computing_data_collection DTREK
_computing_data_reduction DTREK
_computing_molecular_graphics 'CrystalStructure 4.1'
_computing_publication_material 'CrystalStructure 4.1 (Rigaku, 2014)'
_computing_structure_refinement 'SHELXL2013 (Sheldrick, 2008)'
_computing_structure_solution 'SHELXS2013 (Sheldrick, 2008)'
_diffrn_ambient_temperature 273
_diffrn_detector_area_resol_mean 13.653
_diffrn_measured_fraction_theta_full 0.998
_diffrn_measured_fraction_theta_max 0.997
_diffrn_measurement_device_type 'Rigaku XtaLAB mini'
_diffrn_measurement_method \w
_diffrn_radiation_type 'Mo K\a'
_diffrn_radiation_wavelength 0.71075
_diffrn_reflns_av_R_equivalents 0.1170
_diffrn_reflns_Laue_measured_fraction_full 0.998
_diffrn_reflns_Laue_measured_fraction_max 0.997
_diffrn_reflns_limit_h_max 44
_diffrn_reflns_limit_h_min -44
_diffrn_reflns_limit_k_max 44
_diffrn_reflns_limit_k_min -44
_diffrn_reflns_limit_l_max 11
_diffrn_reflns_limit_l_min -11
_diffrn_reflns_number 31212
_diffrn_reflns_point_group_measured_fraction_full 0.998
_diffrn_reflns_point_group_measured_fraction_max 0.997
_diffrn_reflns_theta_full 25.242
_diffrn_reflns_theta_max 27.527
_diffrn_reflns_theta_min 3.141
_diffrn_standards_number 0
_exptl_absorpt_coefficient_mu 6.926
_exptl_absorpt_correction_type none
_exptl_crystal_colour red
_exptl_crystal_density_diffrn 2.108
_exptl_crystal_density_method 'not measured'
_exptl_crystal_description block
_exptl_crystal_F_000 5148.00
_exptl_crystal_size_max 0.230
_exptl_crystal_size_mid 0.200
_exptl_crystal_size_min 0.200
_refine_diff_density_max 1.35
_refine_diff_density_min -1.96
_refine_ls_extinction_method none
_refine_ls_goodness_of_fit_ref 1.027
_refine_ls_hydrogen_treatment constr
_refine_ls_number_parameters 232
_refine_ls_number_reflns 4472
_refine_ls_number_restraints 0
_refine_ls_R_factor_all 0.0377
_refine_ls_R_factor_gt 0.0332
_refine_ls_shift/su_max 0.001
_refine_ls_structure_factor_coef Fsqd
_refine_ls_weighting_details 'w = 1/[\s^2^(Fo^2^)+(0.0389P)^2^+12.6926P] where P=(Fo^2^+2Fc^2^)/3'
_refine_ls_weighting_scheme calc
_refine_ls_wR_factor_gt 0.0846
_refine_ls_wR_factor_ref 0.0881
_reflns_number_gt 3979
_reflns_number_total 4472
_reflns_threshold_expression F^2^>2.0\s(F^2^)
_cod_data_source_file c9cc02309g2.cif
_cod_data_source_block 5a
_cod_original_cell_volume 8772.9(14)
_cod_database_code 7123420
_shelxl_res_file
;

    shelxl.res created by SHELXL-2014/7

TITL SH85_2
CELL  0.71075 34.31970 34.31970 8.60050 90.00000 90.00000 120.00000
ZERR  9 0.00266 0.00266 0.00102 0.00000 0.00000 0.00000
LATT 3
SYMM    -Y,    +X-Y,    +Z
SYMM    -X+Y,    -X,    +Z
SFAC C H AS F I PT
UNIT 324 144 18 90 18 9
L.S. 5
FMAP 2
PLAN -25
WPDB -2
HTAB
BOND $H
CONF
LIST 4
TEMP 0.0
ACTA
SIZE 0.200 0.230 0.200
ABIN
WGHT    0.038900   12.692600
FVAR       0.23483
PT1   6    0.500000    0.500000    0.500000    10.50000    0.03671    0.03645 =
         0.02257   -0.00251   -0.00057    0.01408
I1    5    0.486154    0.478128    0.790222    11.00000    0.06333    0.05267 =
         0.02478    0.00239    0.00483    0.02523
AS1   3    0.494680    0.430326    0.428527    11.00000    0.04030    0.03746 =
         0.02857   -0.00426   -0.00290    0.01567
F1    4    0.524395    0.414797    0.087032    11.00000    0.07127    0.09474 =
         0.04158   -0.01514   -0.00037    0.04047
F2    4    0.601361    0.422235   -0.001911    11.00000    0.10026    0.11291 =
         0.08580   -0.01472    0.04212    0.04840
F3    4    0.672008    0.453253    0.197885    11.00000    0.05988    0.13090 =
         0.16359   -0.00838    0.02815    0.04558
F4    4    0.663215    0.476334    0.490133    11.00000    0.05237    0.16886 =
         0.13571   -0.03760   -0.02940    0.04455
F5    4    0.584679    0.466999    0.583993    11.00000    0.06246    0.11837 =
         0.05954   -0.03645   -0.02089    0.03206
C1    1    0.446689    0.389190    0.292975    11.00000    0.04043    0.04180 =
         0.03308   -0.00628   -0.00377    0.01396
C2    1    0.424285    0.346464    0.360522    11.00000    0.04339    0.04008 =
         0.04632   -0.00518   -0.00287    0.01767
C3    1    0.440830    0.342470    0.513439    11.00000    0.05282    0.03897 =
         0.04455   -0.00018    0.00469    0.02200
C4    1    0.478236    0.380673    0.570932    11.00000    0.05430    0.04091 =
         0.03680    0.00130    0.00183    0.02511
C5    1    0.551057    0.439264    0.340681    11.00000    0.04240    0.04034 =
         0.04302   -0.00414    0.00000    0.01565
C6    1    0.557471    0.429245    0.191660    11.00000    0.04608    0.04427 =
         0.04815   -0.00064    0.00738    0.01728
C7    1    0.597390    0.433186    0.144914    11.00000    0.06201    0.05645 =
         0.07385   -0.00626    0.02177    0.02501
C8    1    0.632996    0.449361    0.243543    11.00000    0.04628    0.06791 =
         0.11455   -0.00289    0.01950    0.02600
C9    1    0.628181    0.460581    0.390079    11.00000    0.04210    0.07829 =
         0.09849   -0.00925   -0.00445    0.02204
C10   1    0.588125    0.455741    0.436940    11.00000    0.04928    0.05792 =
         0.06740   -0.01331   -0.00613    0.02196
C11   1    0.496846    0.381114    0.713420    11.00000    0.07823    0.05931 =
         0.04483   -0.00619   -0.01316    0.03722
AFIX  43
H11   2    0.521549    0.407168    0.751035    11.00000   -1.20000
AFIX   0
C12   1    0.477690    0.341627    0.798965    11.00000    0.11280    0.06835 =
         0.04869    0.00716   -0.01431    0.04962
AFIX  43
H12   2    0.490217    0.340901    0.894048    11.00000   -1.20000
AFIX   0
C13   1    0.440046    0.303138    0.744600    11.00000    0.10970    0.05773 =
         0.05307    0.01355    0.00317    0.04140
AFIX  43
H13   2    0.427025    0.277264    0.805403    11.00000   -1.20000
AFIX   0
C14   1    0.421945    0.302773    0.603484    11.00000    0.07315    0.04108 =
         0.06615    0.00648    0.00396    0.02177
AFIX  43
H14   2    0.397297    0.276549    0.566598    11.00000   -1.20000
AFIX   0
C15   1    0.388587    0.312207    0.279992    11.00000    0.06448    0.04093 =
         0.07201   -0.00214   -0.01320    0.00786
AFIX  43
H15   2    0.373182    0.283374    0.321808    11.00000   -1.20000
AFIX   0
C16   1    0.375951    0.320904    0.138008    11.00000    0.06837    0.06024 =
         0.08077   -0.01601   -0.03342    0.00997
AFIX  43
H16   2    0.352495    0.297581    0.083406    11.00000   -1.20000
AFIX   0
C17   1    0.397332    0.363266    0.076065    11.00000    0.06737    0.06370 =
         0.05680   -0.00821   -0.02455    0.02083
AFIX  43
H17   2    0.387547    0.368665   -0.018077    11.00000   -1.20000
AFIX   0
C18   1    0.433222    0.397994    0.151871    11.00000    0.05764    0.05351 =
         0.03792   -0.00278   -0.01088    0.01761
AFIX  43
H18   2    0.448101    0.426744    0.109246    11.00000   -1.20000
AFIX   0
HKLF 4
 
REM  SH85_2
REM R1 =  0.0332 for    3979 Fo > 4sig(Fo)  and  0.0377 for all    4472 data
REM    232 parameters refined using      0 restraints
 
END  
     
WGHT      0.0389     12.6921 

REM Instructions for potential hydrogen bonds
HTAB C11 F5
EQIV $1 x, y, z-1
HTAB C18 I1_$1
EQIV $2 -x+1, -y+1, -z+1
HTAB C18 I1_$2

REM Highest difference peak  1.347,  deepest hole -1.955,  1-sigma level  0.129
Q1    1   0.5220  0.5092  0.7933  11.00000  0.05    1.35
Q2    1   0.5073  0.4851  0.2137  11.00000  0.05    1.20
Q3    1   0.5367  0.5323  0.5117  11.00000  0.05    1.18
Q4    1   0.0000  0.0000  0.5000  10.16667  0.05    0.94
Q5    1   0.4958  0.4650  0.5095  11.00000  0.05    0.84
Q6    1   0.5620  0.4918  0.5708  11.00000  0.05    0.81
Q7    1   0.5685  0.5628  0.4329  11.00000  0.05    0.71
Q8    1   0.4927  0.5156  0.9092  11.00000  0.05    0.58
Q9    1   0.5509  0.5408  0.6173  11.00000  0.05    0.58
Q10   1   0.5283  0.4939  0.4653  11.00000  0.05    0.57
Q11   1   0.5292  0.5116  0.9192  11.00000  0.05    0.52
Q12   1   0.5352  0.4861  0.4852  11.00000  0.05    0.52
Q13   1   0.4519  0.4855  0.8104  11.00000  0.05    0.51
Q14   1   0.5171  0.4416  0.6961  11.00000  0.05    0.51
Q15   1   0.5372  0.5138  0.4043  11.00000  0.05    0.50
Q16   1   0.5206  0.4823  0.5948  11.00000  0.05    0.50
Q17   1   0.5052  0.4999  0.6652  11.00000  0.05    0.48
Q18   1   0.4171  0.4486  0.6487  11.00000  0.05    0.48
Q19   1   0.4734  0.4234  0.1263  11.00000  0.05    0.47
Q20   1   0.4781  0.4599  0.4167  11.00000  0.05    0.46
Q21   1   0.4848  0.4581  0.2926  11.00000  0.05    0.45
Q22   1   0.5119  0.4700  0.9049  11.00000  0.05    0.43
Q23   1   0.4553  0.4022  0.4287  11.00000  0.05    0.43
Q24   1   0.5261  0.5423  0.8960  11.00000  0.05    0.43
Q25   1   0.4952  0.4677  0.3868  11.00000  0.05    0.42
;
_platon_squeeze_void_probe_radius 1.20

loop_
_symmetry_equiv_pos_site_id
_space_group_symop_operation_xyz
1 +X,+Y,+Z
2 -Y,+X-Y,+Z
3 -X+Y,-X,+Z
4 -X,-Y,-Z
5 +Y,-X+Y,-Z
6 +X-Y,+X,-Z
7 2/3+X,1/3+Y,1/3+Z
8 2/3-Y,1/3+X-Y,1/3+Z
9 2/3-X+Y,1/3-X,1/3+Z
10 2/3-X,1/3-Y,1/3-Z
11 2/3+Y,1/3-X+Y,1/3-Z
12 2/3+X-Y,1/3+X,1/3-Z
13 1/3+X,2/3+Y,2/3+Z
14 1/3-Y,2/3+X-Y,2/3+Z
15 1/3-X+Y,2/3-X,2/3+Z
16 1/3-X,2/3-Y,2/3-Z
17 1/3+Y,2/3-X+Y,2/3-Z
18 1/3+X-Y,2/3+X,2/3-Z

loop_
_atom_site_label
_atom_site_type_symbol
_atom_site_fract_x
_atom_site_fract_y
_atom_site_fract_z
_atom_site_U_iso_or_equiv
_atom_site_adp_type
_atom_site_occupancy
_atom_site_site_symmetry_multiplicity
_atom_site_calc_flag
_atom_site_refinement_flags
Pt1 Pt 0.5 0.5 0.5 0.03378(9) Uani 1 9 d .
I1 I 0.48615(2) 0.47813(2) 0.79022(3) 0.04860(10) Uani 1 18 d .
As1 As 0.49468(2) 0.43033(2) 0.42853(4) 0.03712(11) Uani 1 18 d .
F1 F 0.52439(11) 0.41480(13) 0.0870(3) 0.0697(9) Uani 1 18 d .
F2 F 0.60136(15) 0.42223(16) -0.0019(5) 0.1018(14) Uani 1 18 d .
F3 F 0.67201(14) 0.45325(18) 0.1979(6) 0.1191(17) Uani 1 18 d .
F4 F 0.66322(13) 0.4763(2) 0.4901(6) 0.1238(18) Uani 1 18 d .
F5 F 0.58468(12) 0.46700(15) 0.5840(4) 0.0860(11) Uani 1 18 d .
C1 C 0.44669(14) 0.38919(15) 0.2930(5) 0.0414(9) Uani 1 18 d .
C2 C 0.42428(15) 0.34646(15) 0.3605(5) 0.0447(10) Uani 1 18 d .
C3 C 0.44083(16) 0.34247(15) 0.5134(5) 0.0459(10) Uani 1 18 d .
C4 C 0.47824(16) 0.38067(15) 0.5709(5) 0.0434(9) Uani 1 18 d .
C5 C 0.55106(15) 0.43926(15) 0.3407(5) 0.0442(9) Uani 1 18 d .
C6 C 0.55747(16) 0.42924(16) 0.1917(6) 0.0485(10) Uani 1 18 d .
C7 C 0.5974(2) 0.43319(19) 0.1449(7) 0.0661(15) Uani 1 18 d .
C8 C 0.6330(2) 0.4494(2) 0.2435(9) 0.0774(18) Uani 1 18 d .
C9 C 0.62818(19) 0.4606(2) 0.3901(9) 0.0765(18) Uani 1 18 d .
C10 C 0.58812(18) 0.45574(19) 0.4369(7) 0.0603(13) Uani 1 18 d .
C11 C 0.4969(2) 0.38111(19) 0.7134(6) 0.0595(13) Uani 1 18 d .
C12 C 0.4777(3) 0.3416(2) 0.7990(7) 0.0747(17) Uani 1 18 d .
C13 C 0.4401(3) 0.3031(2) 0.7446(7) 0.0737(17) Uani 1 18 d .
C14 C 0.4219(2) 0.30277(18) 0.6035(7) 0.0631(14) Uani 1 18 d .
C15 C 0.3886(2) 0.31221(18) 0.2800(7) 0.0674(15) Uani 1 18 d .
C16 C 0.3760(2) 0.3209(2) 0.1380(8) 0.0797(19) Uani 1 18 d .
C17 C 0.3973(2) 0.3633(2) 0.0761(7) 0.0679(16) Uani 1 18 d .
C18 C 0.43322(17) 0.39799(18) 0.1519(5) 0.0542(12) Uani 1 18 d .
H11 H 0.52155 0.40717 0.75104 0.0714 Uiso 1 18 calc R
H12 H 0.49022 0.3409 0.89405 0.0896 Uiso 1 18 calc R
H13 H 0.42702 0.27726 0.8054 0.0884 Uiso 1 18 calc R
H14 H 0.3973 0.27655 0.5666 0.0758 Uiso 1 18 calc R
H15 H 0.37318 0.28337 0.32181 0.0808 Uiso 1 18 calc R
H16 H 0.3525 0.29758 0.08341 0.0956 Uiso 1 18 calc R
H17 H 0.38755 0.36866 -0.01808 0.0815 Uiso 1 18 calc R
H18 H 0.4481 0.42674 0.10925 0.0651 Uiso 1 18 calc R

loop_
_atom_site_aniso_label
_atom_site_aniso_U_11
_atom_site_aniso_U_22
_atom_site_aniso_U_33
_atom_site_aniso_U_12
_atom_site_aniso_U_13
_atom_site_aniso_U_23
Pt1 0.03671(13) 0.03645(13) 0.02257(12) 0.01408(9) -0.00057(7) -0.00251(7)
I1 0.0633(2) 0.05267(19) 0.02478(15) 0.02523(15) 0.00483(11) 0.00239(11)
As1 0.0403(2) 0.0375(2) 0.0286(2) 0.01567(17) -0.00290(16) -0.00426(15)
F1 0.071(2) 0.095(2) 0.0416(15) 0.0405(19) -0.0004(14) -0.0151(16)
F2 0.100(3) 0.113(3) 0.086(3) 0.048(3) 0.042(2) -0.015(2)
F3 0.060(2) 0.131(4) 0.164(4) 0.046(3) 0.028(3) -0.008(3)
F4 0.052(2) 0.169(5) 0.136(4) 0.045(3) -0.029(2) -0.038(4)
F5 0.062(2) 0.118(3) 0.0595(19) 0.032(2) -0.0209(16) -0.036(2)
C1 0.040(2) 0.042(2) 0.033(2) 0.0140(18) -0.0038(17) -0.0063(17)
C2 0.043(2) 0.040(2) 0.046(2) 0.0177(19) -0.0029(19) -0.0052(19)
C3 0.053(3) 0.039(2) 0.045(2) 0.022(2) 0.005(2) -0.0002(18)
C4 0.054(3) 0.041(2) 0.037(2) 0.025(2) 0.0018(19) 0.0013(17)
C5 0.042(2) 0.040(2) 0.043(2) 0.0157(18) 0.0000(18) -0.0041(18)
C6 0.046(2) 0.044(2) 0.048(2) 0.017(2) 0.007(2) -0.001(2)
C7 0.062(3) 0.056(3) 0.074(4) 0.025(3) 0.022(3) -0.006(3)
C8 0.046(3) 0.068(4) 0.115(6) 0.026(3) 0.020(3) -0.003(4)
C9 0.042(3) 0.078(4) 0.098(5) 0.022(3) -0.004(3) -0.009(4)
C10 0.049(3) 0.058(3) 0.067(3) 0.022(2) -0.006(2) -0.013(3)
C11 0.078(4) 0.059(3) 0.045(3) 0.037(3) -0.013(2) -0.006(2)
C12 0.113(5) 0.068(4) 0.049(3) 0.050(4) -0.014(3) 0.007(3)
C13 0.110(5) 0.058(3) 0.053(3) 0.041(4) 0.003(3) 0.014(3)
C14 0.073(4) 0.041(3) 0.066(3) 0.022(3) 0.004(3) 0.006(2)
C15 0.064(3) 0.041(3) 0.072(4) 0.008(2) -0.013(3) -0.002(2)
C16 0.068(4) 0.060(4) 0.081(4) 0.010(3) -0.033(3) -0.016(3)
C17 0.067(3) 0.064(3) 0.057(3) 0.021(3) -0.025(3) -0.008(3)
C18 0.058(3) 0.054(3) 0.038(2) 0.018(2) -0.011(2) -0.003(2)

loop_
_atom_type_symbol
_atom_type_description
_atom_type_scat_dispersion_real
_atom_type_scat_dispersion_imag
_atom_type_scat_source
C C 0.0033 0.0016
;
International Tables for Crystallography
(Vol. C, Tables 4.2.6.8 and 6.1.1.4)
;
H H 0.0000 0.0000
;
International Tables for Crystallography
(Vol. C, Table 6.1.1.4)
;
As As 0.0499 2.0058
;
International Tables for Crystallography
(Vol. C, Tables 4.2.6.8 and 6.1.1.4)
;
F F 0.0171 0.0103
;
International Tables for Crystallography
(Vol. C, Tables 4.2.6.8 and 6.1.1.4)
;
I I -0.4742 1.8119
;
International Tables for Crystallography
(Vol. C, Tables 4.2.6.8 and 6.1.1.4)
;
Pt Pt -1.7033 8.3905
;
International Tables for Crystallography
(Vol. C, Tables 4.2.6.8 and 6.1.1.4)
;

loop_
_geom_angle_atom_site_label_1
_geom_angle_atom_site_label_2
_geom_angle_atom_site_label_3
_geom_angle
_geom_angle_publ_flag
_geom_angle_site_symmetry_1
_geom_angle_site_symmetry_3
I1 Pt1 I1 180.00(3) yes . 4_666
I1 Pt1 As1 92.695(19) yes . .
I1 Pt1 As1 87.305(19) yes . 4_666
I1 Pt1 As1 87.305(19) yes 4_666 .
I1 Pt1 As1 92.695(19) yes 4_666 4_666
As1 Pt1 As1 180.00(2) yes . 4_666
Pt1 As1 C1 119.84(18) yes . .
Pt1 As1 C4 124.12(15) yes . .
Pt1 As1 C5 111.65(14) yes . .
C1 As1 C4 88.38(18) yes . .
C1 As1 C5 107.3(2) yes . .
C4 As1 C5 102.3(2) yes . .
As1 C1 C2 109.7(3) yes . .
As1 C1 C18 128.6(3) yes . .
C2 C1 C18 121.7(4) yes . .
C1 C2 C3 115.8(3) yes . .
C1 C2 C15 118.1(5) yes . .
C3 C2 C15 126.0(4) yes . .
C2 C3 C4 116.7(4) yes . .
C2 C3 C14 124.7(4) yes . .
C4 C3 C14 118.5(5) yes . .
As1 C4 C3 109.3(4) yes . .
As1 C4 C11 128.5(3) yes . .
C3 C4 C11 122.1(4) yes . .
As1 C5 C6 126.3(4) yes . .
As1 C5 C10 118.0(4) yes . .
C6 C5 C10 115.6(5) yes . .
F1 C6 C5 120.6(5) yes . .
F1 C6 C7 117.5(5) yes . .
C5 C6 C7 121.8(5) yes . .
F2 C7 C6 119.0(5) yes . .
F2 C7 C8 120.3(7) yes . .
C6 C7 C8 120.6(6) yes . .
F3 C8 C7 120.6(7) yes . .
F3 C8 C9 120.3(6) yes . .
C7 C8 C9 119.1(7) yes . .
F4 C9 C8 119.7(7) yes . .
F4 C9 C10 120.2(7) yes . .
C8 C9 C10 120.1(6) yes . .
F5 C10 C5 119.1(6) yes . .
F5 C10 C9 118.2(5) yes . .
C5 C10 C9 122.7(6) yes . .
C4 C11 C12 118.1(5) yes . .
C11 C12 C13 120.9(6) yes . .
C12 C13 C14 120.9(6) yes . .
C3 C14 C13 119.5(5) yes . .
C2 C15 C16 120.0(5) yes . .
C15 C16 C17 121.1(5) yes . .
C16 C17 C18 120.5(6) yes . .
C1 C18 C17 118.6(5) yes . .
C4 C11 H11 120.952 no . .
C12 C11 H11 120.965 no . .
C11 C12 H12 119.580 no . .
C13 C12 H12 119.570 no . .
C12 C13 H13 119.590 no . .
C14 C13 H13 119.555 no . .
C3 C14 H14 120.230 no . .
C13 C14 H14 120.229 no . .
C2 C15 H15 120.017 no . .
C16 C15 H15 120.005 no . .
C15 C16 H16 119.475 no . .
C17 C16 H16 119.464 no . .
C16 C17 H17 119.715 no . .
C18 C17 H17 119.738 no . .
C1 C18 H18 120.715 no . .
C17 C18 H18 120.720 no . .

loop_
_geom_bond_atom_site_label_1
_geom_bond_atom_site_label_2
_geom_bond_distance
_geom_bond_publ_flag
_geom_bond_site_symmetry_2
Pt1 I1 2.5812(4) yes .
Pt1 I1 2.5812(4) yes 4_666
Pt1 As1 2.3857(7) yes .
Pt1 As1 2.3857(7) yes 4_666
As1 C1 1.934(4) yes .
As1 C4 1.939(5) yes .
As1 C5 1.953(5) yes .
F1 C6 1.335(6) yes .
F2 C7 1.344(8) yes .
F3 C8 1.336(9) yes .
F4 C9 1.352(8) yes .
F5 C10 1.345(7) yes .
C1 C2 1.397(6) yes .
C1 C18 1.385(7) yes .
C2 C3 1.466(7) yes .
C2 C15 1.386(6) yes .
C3 C4 1.389(5) yes .
C3 C14 1.412(7) yes .
C4 C11 1.379(7) yes .
C5 C6 1.373(7) yes .
C5 C10 1.380(7) yes .
C6 C7 1.368(9) yes .
C7 C8 1.358(9) yes .
C8 C9 1.352(11) yes .
C9 C10 1.361(10) yes .
C11 C12 1.385(8) yes .
C12 C13 1.388(8) yes .
C13 C14 1.361(9) yes .
C15 C16 1.378(10) yes .
C16 C17 1.367(9) yes .
C17 C18 1.376(7) yes .
C11 H11 0.930 no .
C12 H12 0.930 no .
C13 H13 0.930 no .
C14 H14 0.930 no .
C15 H15 0.930 no .
C16 H16 0.930 no .
C17 H17 0.930 no .
C18 H18 0.930 no .

loop_
_geom_contact_atom_site_label_1
_geom_contact_atom_site_label_2
_geom_contact_distance
_geom_contact_publ_flag
_geom_contact_site_symmetry_2
Pt1 C5 3.598(6) no 4_666
I1 C11 3.589(8) no .
As1 F1 3.239(3) no .
As1 F5 3.004(4) no .
F1 F2 2.637(7) no .
F1 C1 2.946(6) no .
F1 C8 3.563(8) no .
F1 C10 3.570(6) no .
F1 C18 2.937(7) no .
F2 F3 2.717(7) no .
F2 C9 3.568(9) no .
F3 F4 2.697(8) no .
F3 C6 3.591(8) no .
F3 C10 3.573(9) no .
F4 F5 2.675(7) no .
F4 C7 3.573(8) no .
F5 C4 3.363(5) no .
F5 C6 3.567(6) no .
F5 C8 3.563(9) no .
F5 C11 3.183(6) no .
C1 C6 3.446(7) no .
C1 C16 2.734(7) no .
C2 C17 2.776(8) no .
C3 C12 2.769(8) no .
C4 C10 3.531(6) no .
C4 C13 2.746(8) no .
C5 C8 2.784(9) no .
C6 C9 2.711(8) no .
C7 C10 2.693(9) no .
C11 C14 2.796(7) no .
C14 C15 3.086(9) no .
C15 C18 2.778(7) no .
F1 F4 2.948(6) no 18_545
F1 C11 3.386(6) no 1_554
F1 C12 3.315(7) no 1_554
F2 F4 3.366(7) no 18_545
F2 C12 3.475(10) no 17_555
F2 C13 3.324(11) no 17_555
F3 C4 3.595(9) no 17_555
F3 C10 3.575(7) no 17_555
F3 C11 3.592(9) no 17_555
F4 F1 2.948(6) no 17_555
F4 F2 3.366(7) no 17_555
F4 C6 2.986(6) no 17_555
F4 C7 3.204(7) no 17_555
F5 C13 3.525(8) no 17_556
C4 F3 3.595(9) no 18_545
C6 F4 2.986(6) no 18_545
C7 F4 3.204(7) no 18_545
C7 C13 3.466(11) no 17_555
C7 C14 3.527(10) no 17_555
C10 F3 3.575(7) no 18_545
C11 F1 3.386(6) no 1_556
C11 F3 3.592(9) no 18_545
C12 F1 3.315(7) no 1_556
C12 F2 3.475(10) no 18_545
C13 F2 3.324(11) no 18_545
C13 F5 3.525(8) no 18_546
C13 C7 3.466(11) no 18_545
C14 C7 3.527(10) no 18_545
I1 H11 3.2371 no .
I1 H18 3.0218 no 4_666
As1 H11 3.1478 no .
As1 H18 3.1487 no .
F1 H18 2.8518 no .
F5 H11 2.5546 no .
C1 H15 3.2332 no .
C1 H17 3.2161 no .
C2 H14 2.7448 no .
C2 H16 3.2296 no .
C2 H18 3.2676 no .
C3 H11 3.2603 no .
C3 H13 3.2369 no .
C3 H15 2.7407 no .
C4 H12 3.2118 no .
C4 H14 3.2497 no .
C10 H11 3.3893 no .
C11 H13 3.2451 no .
C12 H14 3.2299 no .
C13 H11 3.2538 no .
C14 H12 3.2222 no .
C14 H15 2.8281 no .
C15 H14 2.8336 no .
C15 H17 3.2242 no .
C16 H18 3.2237 no .
C17 H15 3.2250 no .
C18 H16 3.2171 no .
H11 H12 2.3230 no .
H12 H13 2.3063 no .
H13 H14 2.2878 no .
H14 H15 2.3165 no .
H15 H16 2.3004 no .
H16 H17 2.2859 no .
H17 H18 2.3127 no .
I1 H14 3.1167 no 8_555
I1 H15 3.2726 no 8_555
I1 H18 3.1688 no 1_556
F1 H11 2.8988 no 1_554
F1 H12 2.7547 no 1_554
F2 H11 3.2967 no 1_554
F2 H12 3.5347 no 1_554
F2 H12 3.5366 no 17_555
F2 H13 3.3186 no 17_555
F4 H12 2.7377 no 17_556
F5 H12 3.1230 no 17_556
F5 H13 2.8086 no 17_556
C1 H16 2.8534 no 8_555
C2 H16 2.9319 no 8_555
C6 H14 3.5620 no 17_555
C14 H17 3.3801 no 15_555
C15 H16 3.2232 no 8_555
C16 H16 3.4191 no 8_555
C17 H14 3.5835 no 8_554
C17 H16 3.3302 no 8_555
C18 H16 3.0676 no 8_555
H11 F1 2.8988 no 1_556
H11 F2 3.2967 no 1_556
H11 H13 3.5933 no 17_556
H12 F1 2.7547 no 1_556
H12 F2 3.5347 no 1_556
H12 F2 3.5366 no 18_545
H12 F4 2.7377 no 18_546
H12 F5 3.1230 no 18_546
H13 F2 3.3186 no 18_545
H13 F5 2.8086 no 18_546
H13 H11 3.5933 no 18_546
H13 H18 3.4290 no 15_555
H14 I1 3.1167 no 15_554
H14 C6 3.5620 no 18_545
H14 C17 3.5835 no 15_555
H14 H17 2.9735 no 15_555
H14 H18 3.1542 no 15_555
H15 I1 3.2726 no 15_554
H15 H17 3.4189 no 15_555
H16 C1 2.8534 no 15_554
H16 C2 2.9319 no 15_554
H16 C15 3.2232 no 15_554
H16 C16 3.4191 no 15_554
H16 C17 3.3302 no 15_554
H16 C18 3.0676 no 15_554
H16 H18 3.5370 no 15_554
H17 C14 3.3801 no 8_554
H17 H14 2.9735 no 8_554
H17 H15 3.4189 no 8_554
H18 I1 3.1688 no 1_554
H18 H13 3.4290 no 8_554
H18 H14 3.1542 no 8_554
H18 H16 3.5370 no 8_555

loop_
_geom_torsion_atom_site_label_1
_geom_torsion_atom_site_label_2
_geom_torsion_atom_site_label_3
_geom_torsion_atom_site_label_4
_geom_torsion
_geom_torsion_publ_flag
_geom_torsion_site_symmetry_1
_geom_torsion_site_symmetry_3
_geom_torsion_site_symmetry_4
I1 Pt1 As1 C1 116.12(2) no . . .
I1 Pt1 As1 C4 5.68(4) no . . .
I1 Pt1 As1 C5 -117.33(2) no . . .
I1 Pt1 As1 C1 63.88(2) no . 4_666 4_666
I1 Pt1 As1 C4 174.32(4) no . 4_666 4_666
I1 Pt1 As1 C5 -62.67(2) no . 4_666 4_666
I1 Pt1 As1 C1 -63.88(2) no 4_666 . .
I1 Pt1 As1 C4 -174.32(4) no 4_666 . .
I1 Pt1 As1 C5 62.67(2) no 4_666 . .
I1 Pt1 As1 C1 -116.12(2) no 4_666 4_666 4_666
I1 Pt1 As1 C4 -5.68(4) no 4_666 4_666 4_666
I1 Pt1 As1 C5 117.33(2) no 4_666 4_666 4_666
Pt1 As1 C1 C2 -128.1(3) no . . .
Pt1 As1 C1 C18 49.9(5) no . . .
Pt1 As1 C4 C3 122.9(3) no . . .
Pt1 As1 C4 C11 -52.8(5) no . . .
Pt1 As1 C5 C6 -116.3(3) no . . .
Pt1 As1 C5 C10 66.1(4) no . . .
C1 As1 C4 C3 -2.7(4) no . . .
C1 As1 C4 C11 -178.4(5) no . . .
C4 As1 C1 C2 1.0(3) no . . .
C4 As1 C1 C18 178.9(5) no . . .
C1 As1 C5 C6 16.9(5) no . . .
C1 As1 C5 C10 -160.7(3) no . . .
C5 As1 C1 C2 103.4(3) no . . .
C5 As1 C1 C18 -78.7(5) no . . .
C4 As1 C5 C6 109.0(4) no . . .
C4 As1 C5 C10 -68.6(4) no . . .
C5 As1 C4 C3 -110.0(3) no . . .
C5 As1 C4 C11 74.3(5) no . . .
As1 C1 C2 C3 0.9(6) no . . .
As1 C1 C2 C15 -180.0(3) no . . .
As1 C1 C18 C17 -178.9(4) no . . .
C2 C1 C18 C17 -1.2(9) no . . .
C18 C1 C2 C3 -177.2(5) no . . .
C18 C1 C2 C15 1.9(8) no . . .
C1 C2 C3 C4 -3.3(8) no . . .
C1 C2 C3 C14 177.7(5) no . . .
C1 C2 C15 C16 -0.4(9) no . . .
C3 C2 C15 C16 178.6(5) no . . .
C15 C2 C3 C4 177.6(6) no . . .
C15 C2 C3 C14 -1.3(10) no . . .
C2 C3 C4 As1 3.9(7) no . . .
C2 C3 C4 C11 179.9(5) no . . .
C2 C3 C14 C13 -179.6(5) no . . .
C4 C3 C14 C13 1.4(10) no . . .
C14 C3 C4 As1 -177.1(5) no . . .
C14 C3 C4 C11 -1.1(9) no . . .
As1 C4 C11 C12 176.4(4) no . . .
C3 C4 C11 C12 1.3(10) no . . .
As1 C5 C6 F1 5.1(7) no . . .
As1 C5 C6 C7 -174.3(3) no . . .
As1 C5 C10 F5 -3.2(7) no . . .
As1 C5 C10 C9 175.9(4) no . . .
C6 C5 C10 F5 179.0(5) no . . .
C6 C5 C10 C9 -2.0(8) no . . .
C10 C5 C6 F1 -177.3(5) no . . .
C10 C5 C6 C7 3.3(7) no . . .
F1 C6 C7 F2 -0.4(8) no . . .
F1 C6 C7 C8 177.4(5) no . . .
C5 C6 C7 F2 179.0(5) no . . .
C5 C6 C7 C8 -3.2(8) no . . .
F2 C7 C8 F3 -2.2(10) no . . .
F2 C7 C8 C9 179.3(5) no . . .
C6 C7 C8 F3 -180.0(5) no . . .
C6 C7 C8 C9 1.5(10) no . . .
F3 C8 C9 F4 0.8(11) no . . .
F3 C8 C9 C10 -178.7(6) no . . .
C7 C8 C9 F4 179.4(6) no . . .
C7 C8 C9 C10 -0.2(11) no . . .
F4 C9 C10 F5 -0.0(10) no . . .
F4 C9 C10 C5 -179.1(6) no . . .
C8 C9 C10 F5 179.5(6) no . . .
C8 C9 C10 C5 0.5(11) no . . .
C4 C11 C12 C13 -1.8(12) no . . .
C11 C12 C13 C14 2.3(13) no . . .
C12 C13 C14 C3 -2.0(13) no . . .
C2 C15 C16 C17 -1.7(11) no . . .
C15 C16 C17 C18 2.5(12) no . . .
C16 C17 C18 C1 -1.0(11) no . . .

loop_
_platon_squeeze_void_nr
_platon_squeeze_void_average_x
_platon_squeeze_void_average_y
_platon_squeeze_void_average_z
_platon_squeeze_void_volume
_platon_squeeze_void_count_electrons
_platon_squeeze_void_content
1 0.000 0.000 -0.010 390 58 ' '
2 0.333 0.667 0.251 392 58 ' '
3 0.667 0.333 -0.081 392 58 ' '
